data_1528860
loop_
_publ_author_name
'Schwan, K.C.'
'Adolf, A.'
'Scheer, M.'
'Bodensteiner, M.'
'Zabel, M.'

_publ_section_title
;
 Synthesis and crystal structures of novel copper(I) complexes of a
 phosphanylborane
;
_journal_name_full 'Zeitschrift fuer Anorganische und Allgemeine Chemie'
_journal_page_first 1383
_journal_page_last 1387
_journal_volume 634
_journal_year 2008
_chemical_formula_sum 'C9 H39 B3 Cu3 I3 N3 P3'
_chemical_name_systematic 'Cu3 (I)3 (P H2 B H2 N (C H3)3)3'
_space_group_IT_number 4
_symmetry_space_group_name_Hall 'P 2yb'
_symmetry_space_group_name_H-M 'P 1 21 1'
_cell_angle_alpha 90
_cell_angle_beta 96.538
_cell_angle_gamma 90
_cell_formula_units_Z 2
_cell_length_a 10.933
_cell_length_b 9.429
_cell_length_c 14.276
_cell_volume 1462.103
_citation_journal_id_ASTM ZAACAB
_cod_data_source_file Schwan_ZAACAB_2008_1501.cif
_cod_data_source_block C9H39B3Cu3I3N3P3
_cod_database_code 1528860

loop_
_symmetry_equiv_pos_as_xyz
x,y,z
-x,y+1/2,-z

loop_
_atom_site_label
_atom_site_type_symbol
_atom_site_fract_x
_atom_site_fract_y
_atom_site_fract_z
_atom_site_occupancy
_atom_site_U_iso_or_equiv
H29 H 0.7317 0.1018 0.9363 1 0.0
Cu2 Cu+1 0.2645 0.221 0.81674 1 0.0
H3 H -0.2773 0.1734 0.4719 1 0.0
H7 H -0.0998 0.174 0.5582 1 0.0
C5 C 0.7059 0.278 1.1243 1 0.0
H14 H 0.5187 0.3151 0.8244 1 0.0
C7 C 0.115 0.121 0.2054 1 0.0
H31 H 0.0352 0.1296 0.2297 1 0.0
H1 H -0.4214 0.1639 0.4367 1 0.0
H4 H -0.2861 0.1565 0.6967 1 0.0
I3 I-1 0.20577 0.02745 0.6758 1 0.0
H17 H -0.4793 0.3922 0.4834 1 0.0
I1 I-1 0.0716 0.2353 0.90889 1 0.0
H18 H 0.3064 0.3463 0.3538 1 0.0
H27 H 0.6841 0.3755 1.1386 1 0.0
H30 H 0.6982 0.0387 1.0343 1 0.0
I2 I-1 0.22669 0.46825 0.69611 1 0.0
H8 H -0.5282 0.263 0.6518 1 0.0
H22 H 0.6676 0.4425 0.9621 1 0.0
H10 H -0.5676 0.1899 0.5518 1 0.0
N3 N 0.1916 0.2563 0.229 1 0.0
H13 H 0.5069 0.0912 0.8484 1 0.0
H19 H 0.2985 0.1617 0.3559 1 0.0
C2 C -0.5025 0.197 0.6048 1 0.0
H23 H 0.7442 0.3284 0.9097 1 0.0
C1 C -0.3586 0.152 0.4908 1 0.0
H12 H 0.4946 0.1594 1.0454 1 0.0
H28 H 0.8248 0.1225 1.0302 1 0.0
H34 H 0.2688 0.2418 0.1042 1 0.0
H20 H 0.0411 0.1607 0.4036 1 0.0
C6 C 0.738 0.117 1.0045 1 0.0
H9 H -0.4876 0.1033 0.6335 1 0.0
H37 H 0.0812 0.3589 0.1294 1 0.0
H21 H 0.0577 0.3882 0.4069 1 0.0
H2 H -0.3597 0.0532 0.513 1 0.0
H16 H -0.4306 0.4559 0.5847 1 0.0
H11 H 0.4897 0.3425 1.0287 1 0.0
N2 N 0.676 0.251 1.0238 1 0.0
H39 H 0.0461 0.3847 0.2339 1 0.0
H38 H 0.1633 0.4626 0.1997 1 0.0
B3 B 0.245 0.257 0.3406 1 0.0
H5 H -0.2998 0.3405 0.703 1 0.0
H26 H 0.6594 0.212 1.1599 1 0.0
Cu3 Cu+1 0.17196 0.2596 0.58068 1 0.0
C3 C -0.4101 0.394 0.5335 1 0.0
C4 C 0.727 0.364 0.9713 1 0.0
H32 H 0.1593 0.0385 0.2348 1 0.0
P1 P -0.1147 0.2748 0.622 1 0.0
Cu1 Cu+1 0.05027 0.2663 0.72981 1 0.0
H33 H 0.1026 0.1074 0.1369 1 0.0
P2 P 0.4637 0.2171 0.8732 1 0.0
H36 H 0.3426 0.3469 0.1784 1 0.0
H35 H 0.3558 0.1789 0.1921 1 0.0
B2 B 0.5269 0.245 1.0043 1 0.0
C8 C 0.2992 0.256 0.1708 1 0.0
H25 H 0.7943 0.2633 1.1419 1 0.0
H24 H 0.8034 0.3988 1.0064 1 0.0
N1 N -0.3855 0.251 0.5696 1 0.0
C9 C 0.114 0.375 0.1953 1 0.0
H6 H -0.1109 0.3996 0.5775 1 0.0
B1 B -0.2814 0.254 0.6572 1 0.0
H15 H -0.3368 0.4311 0.508 1 0.0
P3 P 0.1201 0.2673 0.4258 1 0.0
